data_2009294
loop_
_publ_author_name
'Eriksson, Johan'
'Eriksson, Lars'
'Jakobsson, Eva'

_publ_section_title
;
 Decabromodiphenyl ether
;
_journal_issue 12
_journal_name_full 'Acta Crystallographica Section C'
_journal_page_first 2169
_journal_page_last 2171
_journal_paper_doi 10.1107/S0108270199008884
_journal_volume 55
_journal_year 1999
_chemical_formula_moiety 'C12 Br10 O'
_chemical_formula_sum 'C12 Br10 O'
_chemical_formula_weight 959.22
_chemical_name_common Decabromodiphenylether
_chemical_name_systematic
;
 Decabromodiphenylether
;
_space_group_IT_number 2
_symmetry_cell_setting triclinic
_symmetry_space_group_name_Hall '-P 1'
_symmetry_space_group_name_H-M 'P -1'
_audit_creation_method SHELXL
_cell_angle_alpha 80.337(14)
_cell_angle_beta 84.339(14)
_cell_angle_gamma 63.179(13)
_cell_formula_units_Z 2
_cell_length_a 8.3380(10)
_cell_length_b 8.9730(10)
_cell_length_c 14.393(2)
_cell_measurement_reflns_used 126
_cell_measurement_temperature 100(2)
_cell_measurement_theta_max 28.0
_cell_measurement_theta_min 2.5
_cell_volume 947.0(2)
_computing_cell_refinement 'CELL (Stoe & Cie, 1998)'
_computing_data_collection 'EXPOSE (Stoe & Cie, 1998)'
_computing_data_reduction 'INTEGRATE (Stoe & Cie, 1998)'
_computing_molecular_graphics 'DIAMOND (Bergerhoff, 1996)'
_computing_structure_refinement 'SHELXL93 (Sheldrick, 1993)'
_computing_structure_solution 'SHELXS86 (Sheldrick, 1990)'
_diffrn_detector_area_resol_mean 6.0
_diffrn_measured_fraction_theta_max 0.91
_diffrn_measurement_device_type 'STOE IPDS'
_diffrn_measurement_method 'area detector'
_diffrn_radiation_monochromator graphite
_diffrn_radiation_source 'fine-focus sealed tube'
_diffrn_radiation_type MoK\a
_diffrn_radiation_wavelength 0.7107
_diffrn_reflns_av_R_equivalents 0.0478
_diffrn_reflns_av_sigmaI/netI 0.0531
_diffrn_reflns_limit_h_max 10
_diffrn_reflns_limit_h_min -11
_diffrn_reflns_limit_k_max 11
_diffrn_reflns_limit_k_min -11
_diffrn_reflns_limit_l_max 18
_diffrn_reflns_limit_l_min -18
_diffrn_reflns_number 9080
_diffrn_reflns_theta_max 28.06
_diffrn_reflns_theta_min 2.57
_exptl_absorpt_coefficient_mu 21.154
_exptl_absorpt_correction_T_max 0.2329
_exptl_absorpt_correction_T_min 0.0306
_exptl_absorpt_correction_type numerical
_exptl_absorpt_process_details '(XRED; Stoe & Cie, 1998a)'
_exptl_crystal_colour colourless
_exptl_crystal_density_diffrn 3.364
_exptl_crystal_density_meas ?
_exptl_crystal_description prism
_exptl_crystal_F_000 860
_exptl_crystal_size_max 0.165
_exptl_crystal_size_mid 0.100
_exptl_crystal_size_min 0.069
_refine_diff_density_max 1.273
_refine_diff_density_min -1.865
_refine_ls_extinction_coef 0.00139(11)
_refine_ls_extinction_method 'SHELXL93 (Sheldrick, 1993)'
_refine_ls_goodness_of_fit_all 1.667
_refine_ls_goodness_of_fit_ref 1.844
_refine_ls_hydrogen_treatment none
_refine_ls_matrix_type full
_refine_ls_number_parameters 144
_refine_ls_number_reflns 4196
_refine_ls_number_restraints 0
_refine_ls_restrained_S_all 1.667
_refine_ls_restrained_S_obs 1.844
_refine_ls_R_factor_all 0.0455
_refine_ls_R_factor_gt 0.0323
_refine_ls_shift/esd_mean 0.000
_refine_ls_shift/su_max 0.001
_refine_ls_structure_factor_coef Fsqd
_refine_ls_weighting_details 'w = 1/[\s^2^(Fo^2^)]'
_refine_ls_weighting_scheme calc
_refine_ls_wR_factor_all 0.0450
_refine_ls_wR_factor_ref 0.0443
_reflns_number_gt 3347
_reflns_number_total 4196
_reflns_threshold_expression I>2\s(I)
_cod_data_source_file ka1314.cif
_cod_data_source_block w11c2
_cod_depositor_comments
;
The following automatic conversions were performed:

'_exptl_crystal_density_meas' value 'not measured' was changed to '?'
- the value is perceived as not measured.

Automatic conversion script
Id: cif_fix_values 3008 2015-01-20 13:52:24Z robertas 

The following automatic conversions were performed:

'_refine_ls_weighting_scheme' value 'calc w = 1/[\s^2^(Fo^2^)]' was
changed to 'calc'. New tag '_refine_ls_weighting_details' was
created. The value of the new tag was set to 'w = 1/[\s^2^(Fo^2^)]'.

Automatic conversion script
Id: cif_fix_values 3143 2015-03-26 13:38:13Z robertas 
;
_cod_database_code 2009294

loop_
_symmetry_equiv_pos_as_xyz
'x, y, z'
'-x, -y, -z'

loop_
_atom_site_label
_atom_site_fract_x
_atom_site_fract_y
_atom_site_fract_z
_atom_site_U_iso_or_equiv
_atom_site_adp_type
_atom_site_calc_flag
_atom_site_refinement_flags
_atom_site_occupancy
_atom_site_disorder_group
_atom_site_type_symbol
Br1 0.20206(7) 0.74689(6) 0.88079(4) 0.01108(13) Uani d . 1 . Br
Br2 0.40648(7) 0.35234(6) 0.98689(4) 0.01184(13) Uani d . 1 . Br
Br3 0.24553(8) 0.08417(6) 0.96642(4) 0.01426(14) Uani d . 1 . Br
Br4 -0.12697(7) 0.21714(6) 0.84655(4) 0.01229(13) Uani d . 1 . Br
Br5 -0.32814(7) 0.61653(6) 0.74722(4) 0.01137(13) Uani d . 1 . Br
Br6 -0.43255(7) 1.11700(6) 0.73713(4) 0.01241(13) Uani d . 1 . Br
Br7 -0.50948(7) 1.24882(6) 0.50795(4) 0.01396(14) Uani d . 1 . Br
Br8 -0.23482(8) 1.01547(7) 0.35206(4) 0.01478(13) Uani d . 1 . Br
Br9 0.11014(8) 0.65864(7) 0.42365(4) 0.01373(13) Uani d . 1 . Br
Br10 0.20726(7) 0.55237(6) 0.64724(4) 0.01396(13) Uani d . 1 . Br
O -0.1053(5) 0.8058(4) 0.7717(3) 0.0093(7) Uiso d . 1 . O
C1 0.1117(7) 0.5900(6) 0.8732(4) 0.0100(10) Uiso d . 1 . C
C2 0.1990(7) 0.4230(6) 0.9185(4) 0.0066(10) Uiso d . 1 . C
C3 0.1245(7) 0.3133(6) 0.9095(4) 0.0102(10) Uiso d . 1 . C
C4 -0.0285(7) 0.3670(6) 0.8588(4) 0.0070(10) Uiso d . 1 . C
C5 -0.1126(7) 0.5330(6) 0.8125(4) 0.0096(10) Uiso d . 1 . C
C6 -0.0352(7) 0.6397(6) 0.8189(4) 0.0093(10) Uiso d . 1 . C
C7 -0.1266(7) 0.8387(6) 0.6747(4) 0.0085(10) Uiso d . 1 . C
C8 -0.2759(7) 0.9906(6) 0.6443(4) 0.0072(10) Uiso d . 1 . C
C9 -0.3078(7) 1.0450(6) 0.5487(4) 0.0083(10) Uiso d . 1 . C
C10 -0.1911(7) 0.9450(6) 0.4826(4) 0.0093(10) Uiso d . 1 . C
C11 -0.0432(7) 0.7948(7) 0.5126(4) 0.0108(10) Uiso d . 1 . C
C12 -0.0096(7) 0.7446(6) 0.6096(4) 0.0111(10) Uiso d . 1 . C

loop_
_atom_site_aniso_label
_atom_site_aniso_U_11
_atom_site_aniso_U_22
_atom_site_aniso_U_33
_atom_site_aniso_U_12
_atom_site_aniso_U_13
_atom_site_aniso_U_23
Br1 0.0133(3) 0.0095(2) 0.0124(3) -0.0071(2) -0.0041(2) 0.0018(2)
Br2 0.0094(3) 0.0104(2) 0.0141(3) -0.0032(2) -0.0058(2) 0.0021(2)
Br3 0.0155(3) 0.0071(2) 0.0186(3) -0.0047(2) -0.0058(2) 0.0044(2)
Br4 0.0152(3) 0.0133(2) 0.0124(3) -0.0103(2) -0.0014(2) 0.0000(2)
Br5 0.0080(3) 0.0140(3) 0.0112(3) -0.0041(2) -0.0040(2) 0.0005(2)
Br6 0.0106(3) 0.0112(2) 0.0112(3) -0.0004(2) -0.0011(2) -0.0033(2)
Br7 0.0121(3) 0.0101(2) 0.0130(3) 0.0001(2) -0.0042(2) 0.0035(2)
Br8 0.0176(3) 0.0170(3) 0.0067(3) -0.0058(3) -0.0034(2) 0.0026(2)
Br9 0.0147(3) 0.0143(3) 0.0086(3) -0.0031(2) 0.0017(2) -0.0035(2)
Br10 0.0115(3) 0.0113(2) 0.0098(3) 0.0023(2) 0.0001(2) 0.0004(2)

loop_
_atom_type_symbol
_atom_type_description
_atom_type_scat_dispersion_real
_atom_type_scat_dispersion_imag
_atom_type_scat_source
C C 0.0033 0.0016 'International Tables Vol C Tables 4.2.6.8 and 6.1.1.4'
O O 0.0106 0.0060 'International Tables Vol C Tables 4.2.6.8 and 6.1.1.4'
Br Br -0.2901 2.4595 'International Tables Vol C Tables 4.2.6.8 and 6.1.1.4'

loop_
_geom_angle_atom_site_label_1
_geom_angle_atom_site_label_2
_geom_angle_atom_site_label_3
_geom_angle
_geom_angle_publ_flag
C7 O C6 120.9(4) ?
C6 C1 C2 120.6(4) ?
C6 C1 Br1 118.8(3) ?
C2 C1 Br1 120.5(4) ?
C1 C2 C3 117.3(5) ?
C1 C2 Br2 120.6(3) ?
C3 C2 Br2 122.1(3) ?
C4 C3 C2 121.5(4) ?
C4 C3 Br3 120.4(3) ?
C2 C3 Br3 118.1(4) ?
C3 C4 C5 120.6(4) ?
C3 C4 Br4 121.1(3) ?
C5 C4 Br4 118.3(4) ?
C6 C5 C4 117.7(5) ?
C6 C5 Br5 119.7(4) ?
C4 C5 Br5 122.5(4) ?
C1 C6 C5 122.0(4) yes
C1 C6 O 116.1(4) yes
C5 C6 O 121.9(5) yes
C12 C7 O 125.8(5) yes
C12 C7 C8 119.8(5) yes
O C7 C8 114.1(5) yes
C9 C8 C7 120.5(5) ?
C9 C8 Br6 121.3(4) ?
C7 C8 Br6 118.2(4) ?
C8 C9 C10 119.3(5) ?
C8 C9 Br7 120.4(4) ?
C10 C9 Br7 120.2(4) ?
C11 C10 C9 120.3(5) ?
C11 C10 Br8 119.9(4) ?
C9 C10 Br8 119.9(4) ?
C10 C11 C12 119.6(6) ?
C10 C11 Br9 120.1(4) ?
C12 C11 Br9 120.3(4) ?
C7 C12 C11 120.4(5) ?
C7 C12 Br10 121.0(4) ?
C11 C12 Br10 118.5(4) ?

loop_
_geom_bond_atom_site_label_1
_geom_bond_atom_site_label_2
_geom_bond_site_symmetry_2
_geom_bond_distance
_geom_bond_publ_flag
Br1 C1 . 1.894(5) yes
Br2 C2 . 1.871(5) yes
Br3 C3 . 1.908(5) yes
Br4 C4 . 1.902(5) yes
Br5 C5 . 1.885(6) yes
Br6 C8 . 1.899(6) yes
Br7 C9 . 1.891(5) yes
Br8 C10 . 1.895(5) yes
Br9 C11 . 1.886(6) yes
Br10 C12 . 1.898(5) yes
O C7 . 1.389(6) yes
O C6 . 1.406(5) yes
C1 C6 . 1.374(7) yes
C1 C2 . 1.407(7) yes
C2 C3 . 1.408(7) yes
C3 C4 . 1.380(7) yes
C4 C5 . 1.404(7) yes
C5 C6 . 1.394(6) yes
C7 C12 . 1.374(8) yes
C7 C8 . 1.405(7) yes
C8 C9 . 1.390(7) yes
C9 C10 . 1.404(8) yes
C10 C11 . 1.390(7) yes
C11 C12 . 1.408(8) yes

loop_
_geom_torsion_atom_site_label_1
_geom_torsion_atom_site_label_2
_geom_torsion_atom_site_label_3
_geom_torsion_atom_site_label_4
_geom_torsion
_geom_torsion_publ_flag
C6 C1 C2 C3 -3.0(8) ?
Br1 C1 C2 C3 -179.8(4) ?
C6 C1 C2 Br2 176.6(4) ?
Br1 C1 C2 Br2 -0.2(7) ?
C1 C2 C3 C4 -0.3(8) ?
Br2 C2 C3 C4 -179.9(4) ?
C1 C2 C3 Br3 177.7(4) ?
Br2 C2 C3 Br3 -1.9(7) ?
C2 C3 C4 C5 1.5(9) ?
Br3 C3 C4 C5 -176.5(4) ?
C2 C3 C4 Br4 179.6(4) ?
Br3 C3 C4 Br4 1.6(7) ?
C3 C4 C5 C6 0.6(8) ?
Br4 C4 C5 C6 -177.6(4) ?
C3 C4 C5 Br5 -176.9(4) ?
Br4 C4 C5 Br5 4.9(6) ?
C2 C1 C6 C5 5.3(9) ?
Br1 C1 C6 C5 -177.9(4) ?
C2 C1 C6 O -175.9(5) ?
Br1 C1 C6 O 0.9(7) ?
C4 C5 C6 C1 -4.0(8) ?
Br5 C5 C6 C1 173.5(5) ?
C4 C5 C6 O 177.3(5) ?
Br5 C5 C6 O -5.1(7) ?
C7 O C6 C1 125.2(5) yes
C7 O C6 C5 -56.0(7) yes
C6 O C7 C12 -39.0(6) yes
C6 O C7 C8 146.4(4) yes
C12 C7 C8 C9 1.1(7) ?
O C7 C8 C9 176.1(4) ?
C12 C7 C8 Br6 -179.5(3) ?
O C7 C8 Br6 -4.5(5) ?
C7 C8 C9 C10 1.2(7) ?
Br6 C8 C9 C10 -178.2(3) ?
C7 C8 C9 Br7 179.7(3) ?
Br6 C8 C9 Br7 0.3(5) ?
C8 C9 C10 C11 -1.2(7) ?
Br7 C9 C10 C11 -179.7(4) ?
C8 C9 C10 Br8 179.0(3) ?
Br7 C9 C10 Br8 0.5(5) ?
C9 C10 C11 C12 -1.0(7) ?
Br8 C10 C11 C12 178.8(3) ?
C9 C10 C11 Br9 178.6(3) ?
Br8 C10 C11 Br9 -1.6(6) ?
O C7 C12 C11 -177.7(4) ?
C8 C7 C12 C11 -3.3(7) ?
O C7 C12 Br10 -1.4(6) ?
C8 C7 C12 Br10 173.0(3) ?
C10 C11 C12 C7 3.3(7) ?
Br9 C11 C12 C7 -176.3(3) ?
C10 C11 C12 Br10 -173.1(4) ?
Br9 C11 C12 Br10 7.3(5) ?

loop_
_cod_related_entry_id
_cod_related_entry_database
_cod_related_entry_code
1 ChemSpider 13764
